data_4120186
loop_
_publ_author_name
'Moran Feller'
'Yael Diskin-Posner'
'Gregory Leitus'
'Linda J. W. Shimon'
'David Milstein'

_publ_section_title
;
 Direct Observation of Reductive Elimination of MeX (X = Cl, Br, I) from
 RhIII Complexes: Mechanistic Insight and the Importance of Sterics
;
_journal_name_full 'Journal of the American Chemical Society'
_journal_page_first 11040
_journal_page_last 11047
_journal_paper_doi 10.1021/ja401852c
_journal_volume 135
_journal_year 2013
_chemical_formula_moiety 'C21 H38 I N O P2 Rh, B F4'
_chemical_formula_sum 'C21 H38 B F4 I N O P2 Rh'
_chemical_formula_weight 699.08
_chemical_name_systematic
; 
 ? 
;
_space_group_IT_number 14
_symmetry_cell_setting monoclinic
_symmetry_space_group_name_Hall '-P 2ybc'
_symmetry_space_group_name_H-M 'P 1 21/c 1'
_atom_sites_solution_hydrogens geom
_atom_sites_solution_primary direct
_atom_sites_solution_secondary difmap
_audit_creation_method SHELXL-97
_cell_angle_alpha 90.00
_cell_angle_beta 104.1030(15)
_cell_angle_gamma 90.00
_cell_formula_units_Z 4
_cell_length_a 15.3625(4)
_cell_length_b 11.9931(3)
_cell_length_c 15.2949(4)
_cell_measurement_reflns_used 6383
_cell_measurement_temperature 120(2)
_cell_measurement_theta_max 27.48
_cell_measurement_theta_min 2.55
_cell_volume 2733.06(12)
_computing_cell_refinement HKL
_computing_data_collection 'Collect package Bruker - Nonius'
_computing_data_reduction HKL
_computing_structure_refinement 'SHELXL-97 (Sheldrick, 1997)'
_computing_structure_solution 'SHELXS-97 (Sheldrick, 1990)'
_diffrn_ambient_temperature 120(2)
_diffrn_measured_fraction_theta_full 0.990
_diffrn_measured_fraction_theta_max 0.990
_diffrn_measurement_device_type 'Nonius Kappa CCD'
_diffrn_measurement_method 'Phi and Omega scans'
_diffrn_radiation_monochromator graphite
_diffrn_radiation_source 'fine-focus sealed tube'
_diffrn_radiation_type MoK\a
_diffrn_radiation_wavelength 0.71073
_diffrn_reflns_av_R_equivalents 0.064
_diffrn_reflns_av_sigmaI/netI 0.0442
_diffrn_reflns_limit_h_max 18
_diffrn_reflns_limit_h_min -19
_diffrn_reflns_limit_k_max 14
_diffrn_reflns_limit_k_min 0
_diffrn_reflns_limit_l_max 19
_diffrn_reflns_limit_l_min 0
_diffrn_reflns_number 6554
_diffrn_reflns_theta_full 26.37
_diffrn_reflns_theta_max 26.37
_diffrn_reflns_theta_min 2.75
_exptl_absorpt_coefficient_mu 1.913
_exptl_absorpt_correction_T_max 0.9104
_exptl_absorpt_correction_T_min 0.7246
_exptl_absorpt_correction_type empirical
_exptl_absorpt_process_details 'SHELXL-97 (Sheldrick, 1997)'
_exptl_crystal_colour 'light yellow'
_exptl_crystal_density_diffrn 1.699
_exptl_crystal_description prism
_exptl_crystal_F_000 1392
_exptl_crystal_size_max 0.18
_exptl_crystal_size_mid 0.05
_exptl_crystal_size_min 0.05
_refine_diff_density_max 1.312
_refine_diff_density_min -1.043
_refine_diff_density_rms 0.157
_refine_ls_extinction_method none
_refine_ls_goodness_of_fit_ref 1.104
_refine_ls_hydrogen_treatment constr
_refine_ls_matrix_type full
_refine_ls_number_parameters 298
_refine_ls_number_reflns 5530
_refine_ls_number_restraints 0
_refine_ls_restrained_S_all 1.104
_refine_ls_R_factor_all 0.0745
_refine_ls_R_factor_gt 0.0546
_refine_ls_shift/su_max 0.001
_refine_ls_shift/su_mean 0.000
_refine_ls_structure_factor_coef Fsqd
_refine_ls_weighting_details 'calc w=1/[\s^2^(Fo^2^)+(0.0131P)^2^+34.5631P] where P=(Fo^2^+2Fc^2^)/3'
_refine_ls_weighting_scheme calc
_refine_ls_wR_factor_gt 0.1193
_refine_ls_wR_factor_ref 0.1249
_reflns_number_gt 4232
_reflns_number_total 5530
_reflns_threshold_expression >2sigma(I)
_cod_data_source_file ja401852c_si_002_8.cif
_cod_data_source_block m820a
_cod_original_sg_symbol_Hall -P2ybc
_cod_database_code 4120186

loop_
_symmetry_equiv_pos_as_xyz
'x, y, z'
'-x, y+1/2, -z+1/2'
'-x, -y, -z'
'x, -y-1/2, z-1/2'

loop_
_atom_site_label
_atom_site_type_symbol
_atom_site_fract_x
_atom_site_fract_y
_atom_site_fract_z
_atom_site_U_iso_or_equiv
_atom_site_adp_type
_atom_site_occupancy
_atom_site_symmetry_multiplicity
_atom_site_calc_flag
_atom_site_refinement_flags
_atom_site_disorder_assembly
_atom_site_disorder_group
Rh1 Rh 0.21346(3) 0.24921(4) 0.45047(3) 0.01817(13) Uani 1 1 d . . .
N11 N 0.3310(4) 0.2410(5) 0.4015(4) 0.0232(12) Uani 1 1 d . . .
P2 P 0.22830(13) 0.44219(15) 0.42399(12) 0.0223(4) Uani 1 1 d . . .
P3 P 0.23735(12) 0.05550(15) 0.47033(12) 0.0202(4) Uani 1 1 d . . .
C31 C 0.3564(5) 0.0549(6) 0.4685(5) 0.0270(16) Uani 1 1 d . . .
H31A H 0.3935 0.0659 0.5306 0.032 Uiso 1 1 calc R . .
H31B H 0.3718 -0.0187 0.4472 0.032 Uiso 1 1 calc R . .
C12 C 0.3782(5) 0.1435(6) 0.4091(5) 0.0267(16) Uani 1 1 d . . .
C13 C 0.4461(5) 0.1292(7) 0.3646(5) 0.0340(18) Uani 1 1 d . . .
H13 H 0.4766 0.0599 0.3679 0.041 Uiso 1 1 calc R . .
C14 C 0.4690(5) 0.2171(7) 0.3152(5) 0.0353(19) Uani 1 1 d . . .
H14 H 0.5158 0.2092 0.2850 0.042 Uiso 1 1 calc R . .
C15 C 0.4222(5) 0.3164(7) 0.3112(5) 0.0289(17) Uani 1 1 d . . .
H15 H 0.4378 0.3781 0.2791 0.035 Uiso 1 1 calc R . .
C16 C 0.3529(5) 0.3260(6) 0.3535(4) 0.0225(15) Uani 1 1 d . . .
C21 C 0.2980(5) 0.4312(6) 0.3430(5) 0.0249(15) Uani 1 1 d . . .
H21A H 0.2589 0.4341 0.2812 0.030 Uiso 1 1 calc R . .
H21B H 0.3390 0.4962 0.3506 0.030 Uiso 1 1 calc R . .
C23 C 0.1290(5) 0.5204(6) 0.3609(5) 0.0268(16) Uani 1 1 d . . .
H23 H 0.1115 0.4860 0.2996 0.032 Uiso 1 1 calc R . .
C25 C 0.1505(6) 0.6433(6) 0.3464(5) 0.0356(19) Uani 1 1 d . . .
H25A H 0.0988 0.6782 0.3050 0.053 Uiso 1 1 calc R . .
H25B H 0.2029 0.6475 0.3207 0.053 Uiso 1 1 calc R . .
H25C H 0.1634 0.6826 0.4043 0.053 Uiso 1 1 calc R . .
C24 C 0.0468(6) 0.5089(7) 0.4010(6) 0.040(2) Uani 1 1 d . . .
H24A H 0.0625 0.5339 0.4639 0.060 Uiso 1 1 calc R . .
H24B H 0.0279 0.4307 0.3983 0.060 Uiso 1 1 calc R . .
H24C H -0.0024 0.5548 0.3662 0.060 Uiso 1 1 calc R . .
C22 C 0.2916(6) 0.5384(7) 0.5093(5) 0.0348(18) Uani 1 1 d . . .
H22 H 0.2937 0.6103 0.4768 0.042 Uiso 1 1 calc R . .
C26 C 0.2440(8) 0.5654(7) 0.5825(5) 0.048(3) Uani 1 1 d . . .
H26A H 0.2238 0.4961 0.6053 0.072 Uiso 1 1 calc R . .
H26B H 0.1920 0.6130 0.5577 0.072 Uiso 1 1 calc R . .
H26C H 0.2853 0.6045 0.6319 0.072 Uiso 1 1 calc R . .
C27 C 0.3891(6) 0.5064(8) 0.5484(6) 0.049(2) Uani 1 1 d . . .
H27A H 0.4219 0.5708 0.5794 0.073 Uiso 1 1 calc R . .
H27B H 0.4161 0.4827 0.4996 0.073 Uiso 1 1 calc R . .
H27C H 0.3920 0.4451 0.5914 0.073 Uiso 1 1 calc R . .
C32 C 0.2386(5) -0.0074(6) 0.5817(5) 0.0274(16) Uani 1 1 d . . .
H32 H 0.2798 0.0393 0.6282 0.033 Uiso 1 1 calc R . .
C34 C 0.1480(5) -0.0059(7) 0.6048(5) 0.0360(19) Uani 1 1 d . . .
H34A H 0.1047 -0.0488 0.5596 0.054 Uiso 1 1 calc R . .
H34B H 0.1271 0.0713 0.6052 0.054 Uiso 1 1 calc R . .
H34C H 0.1536 -0.0392 0.6644 0.054 Uiso 1 1 calc R . .
C35 C 0.2779(7) -0.1272(8) 0.5914(6) 0.050(3) Uani 1 1 d . . .
H35A H 0.2901 -0.1505 0.6546 0.075 Uiso 1 1 calc R . .
H35B H 0.3339 -0.1282 0.5714 0.075 Uiso 1 1 calc R . .
H35C H 0.2347 -0.1786 0.5542 0.075 Uiso 1 1 calc R . .
C33 C 0.1836(5) -0.0484(6) 0.3870(5) 0.0293(16) Uani 1 1 d . . .
H33 H 0.2027 -0.1230 0.4141 0.035 Uiso 1 1 calc R . .
C36 C 0.0802(5) -0.0453(7) 0.3681(5) 0.0361(19) Uani 1 1 d . . .
H36A H 0.0589 0.0305 0.3511 0.054 Uiso 1 1 calc R . .
H36B H 0.0617 -0.0678 0.4225 0.054 Uiso 1 1 calc R . .
H36C H 0.0545 -0.0968 0.3188 0.054 Uiso 1 1 calc R . .
C37 C 0.2145(6) -0.0427(7) 0.2978(5) 0.038(2) Uani 1 1 d . . .
H37A H 0.1829 -0.0997 0.2560 0.057 Uiso 1 1 calc R . .
H37B H 0.2793 -0.0561 0.3104 0.057 Uiso 1 1 calc R . .
H37C H 0.2009 0.0312 0.2706 0.057 Uiso 1 1 calc R . .
C2 C 0.1085(5) 0.2543(6) 0.4907(4) 0.0231(14) Uani 1 1 d . . .
O1 O 0.0440(3) 0.2536(5) 0.5134(4) 0.0330(12) Uani 1 1 d . . .
C1 C 0.2887(5) 0.2627(7) 0.5860(5) 0.0317(17) Uani 1 1 d . . .
H1A H 0.2878 0.3402 0.6061 0.048 Uiso 1 1 calc R . .
H1B H 0.3508 0.2398 0.5902 0.048 Uiso 1 1 calc R . .
H1C H 0.2622 0.2144 0.6243 0.048 Uiso 1 1 calc R . .
I1 I 0.11000(3) 0.24058(4) 0.27299(3) 0.02959(14) Uani 1 1 d . . .
B1 B 0.5791(6) 0.2572(8) 0.1198(7) 0.036(2) Uani 1 1 d . . .
F1 F 0.6310(7) 0.2882(8) 0.0619(7) 0.024(2) Uiso 0.50 1 d P A 1
F2 F 0.5612(10) 0.3519(11) 0.1720(10) 0.062(4) Uiso 0.50 1 d P A 1
F3 F 0.6139(8) 0.1841(9) 0.1851(7) 0.036(2) Uiso 0.50 1 d P A 1
F4 F 0.5082(13) 0.1872(16) 0.0738(13) 0.094(6) Uiso 0.50 1 d P A 1
F1' F 0.6532(8) 0.2745(10) 0.0903(8) 0.044(3) Uiso 0.50 1 d P A 2
F2' F 0.5307(8) 0.3491(8) 0.1361(8) 0.037(2) Uiso 0.50 1 d P A 2
F3' F 0.5770(11) 0.1523(12) 0.1617(10) 0.027(3) Uiso 0.30 1 d P A 2
F3" F 0.6405(17) 0.242(2) 0.2083(16) 0.042(6) Uiso 0.20 1 d P A 2
F4' F 0.5031(11) 0.2331(15) 0.0489(11) 0.079(4) Uiso 0.50 1 d P A 2

loop_
_atom_site_aniso_label
_atom_site_aniso_U_11
_atom_site_aniso_U_22
_atom_site_aniso_U_33
_atom_site_aniso_U_23
_atom_site_aniso_U_13
_atom_site_aniso_U_12
Rh1 0.0162(3) 0.0223(3) 0.0157(2) -0.0004(2) 0.00309(19) -0.0002(2)
N11 0.018(3) 0.030(3) 0.020(3) -0.001(3) 0.001(2) 0.003(3)
P2 0.0257(10) 0.0225(9) 0.0193(8) -0.0010(7) 0.0069(7) -0.0036(7)
P3 0.0177(9) 0.0237(9) 0.0193(8) 0.0017(7) 0.0046(7) 0.0007(7)
C31 0.017(4) 0.031(4) 0.032(4) 0.006(3) 0.004(3) 0.003(3)
C12 0.016(4) 0.038(4) 0.025(4) 0.003(3) 0.004(3) 0.002(3)
C13 0.019(4) 0.043(5) 0.040(5) 0.004(4) 0.007(3) 0.005(3)
C14 0.018(4) 0.059(5) 0.031(4) 0.011(4) 0.009(3) 0.004(4)
C15 0.023(4) 0.039(4) 0.025(4) 0.005(3) 0.008(3) -0.002(3)
C16 0.017(3) 0.032(4) 0.015(3) -0.001(3) -0.002(3) -0.004(3)
C21 0.026(4) 0.026(4) 0.024(3) 0.002(3) 0.008(3) -0.001(3)
C23 0.033(4) 0.023(4) 0.025(4) 0.001(3) 0.007(3) 0.002(3)
C25 0.045(5) 0.025(4) 0.035(4) 0.007(3) 0.008(4) 0.004(4)
C24 0.042(5) 0.036(5) 0.047(5) 0.005(4) 0.018(4) 0.012(4)
C22 0.046(5) 0.026(4) 0.031(4) -0.008(3) 0.006(4) -0.010(4)
C26 0.093(8) 0.031(4) 0.019(4) -0.004(3) 0.010(4) -0.009(5)
C27 0.046(6) 0.052(6) 0.040(5) -0.003(4) -0.006(4) -0.026(5)
C32 0.032(4) 0.029(4) 0.021(3) 0.005(3) 0.005(3) 0.011(3)
C34 0.036(5) 0.045(5) 0.028(4) 0.006(4) 0.012(4) -0.007(4)
C35 0.072(7) 0.042(5) 0.038(5) 0.023(4) 0.015(5) 0.018(5)
C33 0.035(4) 0.023(4) 0.027(4) 0.000(3) 0.002(3) -0.001(3)
C36 0.036(5) 0.042(5) 0.027(4) -0.005(4) 0.002(3) -0.019(4)
C37 0.055(6) 0.033(4) 0.029(4) -0.006(3) 0.016(4) 0.007(4)
C2 0.030(4) 0.018(3) 0.021(3) 0.011(3) 0.005(3) 0.004(3)
O1 0.031(3) 0.031(3) 0.041(3) 0.007(3) 0.016(2) 0.004(2)
C1 0.032(4) 0.045(5) 0.017(3) 0.005(3) 0.004(3) -0.006(4)
I1 0.0305(3) 0.0281(3) 0.0246(2) -0.0006(2) -0.00416(19) 0.0020(2)
B1 0.027(4) 0.032(5) 0.050(5) 0.005(4) 0.012(4) -0.008(4)

loop_
_atom_type_symbol
_atom_type_description
_atom_type_scat_dispersion_real
_atom_type_scat_dispersion_imag
_atom_type_scat_source
C C 0.0033 0.0016 'International Tables Vol C Tables 4.2.6.8 and 6.1.1.4'
H H 0.0000 0.0000 'International Tables Vol C Tables 4.2.6.8 and 6.1.1.4'
N N 0.0061 0.0033 'International Tables Vol C Tables 4.2.6.8 and 6.1.1.4'
P P 0.1023 0.0942 'International Tables Vol C Tables 4.2.6.8 and 6.1.1.4'
I I -0.4742 1.8119 'International Tables Vol C Tables 4.2.6.8 and 6.1.1.4'
Rh Rh -1.1178 0.9187 'International Tables Vol C Tables 4.2.6.8 and 6.1.1.4'
O O 0.0106 0.0060 'International Tables Vol C Tables 4.2.6.8 and 6.1.1.4'
F F 0.0171 0.0103 'International Tables Vol C Tables 4.2.6.8 and 6.1.1.4'
B B 0.0013 0.0007 'International Tables Vol C Tables 4.2.6.8 and 6.1.1.4'

loop_
_geom_angle_atom_site_label_1
_geom_angle_atom_site_label_2
_geom_angle_atom_site_label_3
_geom_angle
C2 Rh1 N11 178.4(3)
C2 Rh1 C1 89.1(3)
N11 Rh1 C1 92.4(3)
C2 Rh1 P3 96.3(2)
N11 Rh1 P3 83.13(17)
C1 Rh1 P3 85.3(2)
C2 Rh1 P2 98.7(2)
N11 Rh1 P2 81.92(17)
C1 Rh1 P2 92.3(2)
P3 Rh1 P2 164.75(7)
C2 Rh1 I1 89.4(2)
N11 Rh1 I1 89.22(15)
C1 Rh1 I1 177.3(2)
P3 Rh1 I1 97.03(5)
P2 Rh1 I1 85.74(5)
C16 N11 C12 119.8(6)
C16 N11 Rh1 120.3(5)
C12 N11 Rh1 119.4(5)
C21 P2 C22 103.3(4)
C21 P2 C23 103.2(3)
C22 P2 C23 106.2(4)
C21 P2 Rh1 98.2(2)
C22 P2 Rh1 123.3(3)
C23 P2 Rh1 118.9(2)
C33 P3 C31 105.6(4)
C33 P3 C32 105.3(4)
C31 P3 C32 103.0(3)
C33 P3 Rh1 123.4(3)
C31 P3 Rh1 97.2(2)
C32 P3 Rh1 118.9(2)
C12 C31 P3 112.3(5)
C12 C31 H31A 109.1
P3 C31 H31A 109.1
C12 C31 H31B 109.1
P3 C31 H31B 109.1
H31A C31 H31B 107.9
N11 C12 C13 120.7(7)
N11 C12 C31 117.9(6)
C13 C12 C31 121.3(7)
C12 C13 C14 119.6(8)
C12 C13 H13 120.2
C14 C13 H13 120.2
C15 C14 C13 118.5(7)
C15 C14 H14 120.7
C13 C14 H14 120.7
C16 C15 C14 120.2(7)
C16 C15 H15 119.9
C14 C15 H15 119.9
N11 C16 C15 121.1(7)
N11 C16 C21 119.1(6)
C15 C16 C21 119.7(6)
C16 C21 P2 113.2(5)
C16 C21 H21A 108.9
P2 C21 H21A 108.9
C16 C21 H21B 108.9
P2 C21 H21B 108.9
H21A C21 H21B 107.8
C24 C23 C25 111.7(6)
C24 C23 P2 113.6(5)
C25 C23 P2 112.5(6)
C24 C23 H23 106.2
C25 C23 H23 106.2
P2 C23 H23 106.2
C23 C25 H25A 109.5
C23 C25 H25B 109.5
H25A C25 H25B 109.5
C23 C25 H25C 109.5
H25A C25 H25C 109.5
H25B C25 H25C 109.5
C23 C24 H24A 109.5
C23 C24 H24B 109.5
H24A C24 H24B 109.5
C23 C24 H24C 109.5
H24A C24 H24C 109.5
H24B C24 H24C 109.5
C26 C22 C27 111.7(7)
C26 C22 P2 113.2(6)
C27 C22 P2 114.9(6)
C26 C22 H22 105.3
C27 C22 H22 105.3
P2 C22 H22 105.3
C22 C26 H26A 109.5
C22 C26 H26B 109.5
H26A C26 H26B 109.5
C22 C26 H26C 109.5
H26A C26 H26C 109.5
H26B C26 H26C 109.5
C22 C27 H27A 109.5
C22 C27 H27B 109.5
H27A C27 H27B 109.5
C22 C27 H27C 109.5
H27A C27 H27C 109.5
H27B C27 H27C 109.5
C34 C32 C35 110.4(7)
C34 C32 P3 113.8(5)
C35 C32 P3 112.3(5)
C34 C32 H32 106.6
C35 C32 H32 106.6
P3 C32 H32 106.6
C32 C34 H34A 109.5
C32 C34 H34B 109.5
H34A C34 H34B 109.5
C32 C34 H34C 109.5
H34A C34 H34C 109.5
H34B C34 H34C 109.5
C32 C35 H35A 109.5
C32 C35 H35B 109.5
H35A C35 H35B 109.5
C32 C35 H35C 109.5
H35A C35 H35C 109.5
H35B C35 H35C 109.5
C36 C33 C37 110.9(7)
C36 C33 P3 112.5(5)
C37 C33 P3 113.6(6)
C36 C33 H33 106.4
C37 C33 H33 106.4
P3 C33 H33 106.4
C33 C36 H36A 109.5
C33 C36 H36B 109.5
H36A C36 H36B 109.5
C33 C36 H36C 109.5
H36A C36 H36C 109.5
H36B C36 H36C 109.5
C33 C37 H37A 109.5
C33 C37 H37B 109.5
H37A C37 H37B 109.5
C33 C37 H37C 109.5
H37A C37 H37C 109.5
H37B C37 H37C 109.5
O1 C2 Rh1 177.3(7)
Rh1 C1 H1A 109.5
Rh1 C1 H1B 109.5
H1A C1 H1B 109.5
Rh1 C1 H1C 109.5
H1A C1 H1C 109.5
H1B C1 H1C 109.5
F1' B1 F3 97.8(9)
F3 B1 F1 117.9(9)
F1' B1 F2' 118.4(9)
F3 B1 F2' 121.4(10)
F1 B1 F2' 108.7(9)
F1' B1 F4' 112.6(11)
F3 B1 F4' 122.8(11)
F1 B1 F4' 93.5(10)
F2' B1 F4' 85.5(10)
F1' B1 F3' 113.9(11)
F1 B1 F3' 127.7(10)
F2' B1 F3' 123.5(10)
F4' B1 F3' 93.4(11)
F1' B1 F4 122.5(12)
F3 B1 F4 95.8(11)
F1 B1 F4 109.6(11)
F2' B1 F4 100.3(11)
F3' B1 F4 66.4(11)
F1' B1 F2 110.8(10)
F3 B1 F2 101.3(10)
F1 B1 F2 111.0(9)
F4' B1 F2 110.5(11)
F3' B1 F2 114.6(10)
F4 B1 F2 120.7(11)
F1' B1 F3" 85.4(12)
F1 B1 F3" 106.5(12)
F2' B1 F3" 100.6(13)
F4' B1 F3" 155.7(15)
F3' B1 F3" 63.5(12)
F4 B1 F3" 129.3(15)
F2 B1 F3" 75.6(13)
B1 F3' F3" 59.7(11)
B1 F3" F3' 56.8(11)

loop_
_geom_bond_atom_site_label_1
_geom_bond_atom_site_label_2
_geom_bond_distance
Rh1 C2 1.862(7)
Rh1 N11 2.119(5)
Rh1 C1 2.119(7)
Rh1 P3 2.3600(19)
Rh1 P2 2.3702(19)
Rh1 I1 2.7934(7)
N11 C16 1.346(9)
N11 C12 1.366(9)
P2 C21 1.829(7)
P2 C22 1.833(8)
P2 C23 1.850(8)
P3 C33 1.829(8)
P3 C31 1.836(7)
P3 C32 1.860(7)
C31 C12 1.489(10)
C31 H31A 0.9900
C31 H31B 0.9900
C12 C13 1.387(10)
C13 C14 1.391(11)
C13 H13 0.9500
C14 C15 1.385(11)
C14 H14 0.9500
C15 C16 1.379(10)
C15 H15 0.9500
C16 C21 1.504(10)
C21 H21A 0.9900
C21 H21B 0.9900
C23 C24 1.538(11)
C23 C25 1.539(10)
C23 H23 1.0000
C25 H25A 0.9800
C25 H25B 0.9800
C25 H25C 0.9800
C24 H24A 0.9800
C24 H24B 0.9800
C24 H24C 0.9800
C22 C26 1.513(12)
C22 C27 1.521(13)
C22 H22 1.0000
C26 H26A 0.9800
C26 H26B 0.9800
C26 H26C 0.9800
C27 H27A 0.9800
C27 H27B 0.9800
C27 H27C 0.9800
C32 C34 1.517(10)
C32 C35 1.552(11)
C32 H32 1.0000
C34 H34A 0.9800
C34 H34B 0.9800
C34 H34C 0.9800
C35 H35A 0.9800
C35 H35B 0.9800
C35 H35C 0.9800
C33 C36 1.544(11)
C33 C37 1.551(10)
C33 H33 1.0000
C36 H36A 0.9800
C36 H36B 0.9800
C36 H36C 0.9800
C37 H37A 0.9800
C37 H37B 0.9800
C37 H37C 0.9800
C2 O1 1.128(8)
C1 H1A 0.9800
C1 H1B 0.9800
C1 H1C 0.9800
B1 F1' 1.339(14)
B1 F3 1.340(14)
B1 F1 1.379(13)
B1 F2' 1.386(14)
B1 F4' 1.415(19)
B1 F3' 1.416(17)
B1 F4 1.42(2)
B1 F2 1.453(17)
B1 F3" 1.46(3)
F3' F3" 1.51(3)

loop_
_geom_torsion_atom_site_label_1
_geom_torsion_atom_site_label_2
_geom_torsion_atom_site_label_3
_geom_torsion_atom_site_label_4
_geom_torsion
C1 Rh1 N11 C16 -110.7(5)
P3 Rh1 N11 C16 164.3(5)
P2 Rh1 N11 C16 -18.7(5)
I1 Rh1 N11 C16 67.1(5)
C1 Rh1 N11 C12 77.4(5)
P3 Rh1 N11 C12 -7.7(5)
P2 Rh1 N11 C12 169.4(5)
I1 Rh1 N11 C12 -104.8(5)
C2 Rh1 P2 C21 -157.2(3)
N11 Rh1 P2 C21 21.3(3)
C1 Rh1 P2 C21 113.4(3)
P3 Rh1 P2 C21 32.7(4)
I1 Rh1 P2 C21 -68.5(2)
C2 Rh1 P2 C22 90.9(4)
N11 Rh1 P2 C22 -90.6(4)
C1 Rh1 P2 C22 1.4(4)
P3 Rh1 P2 C22 -79.3(4)
I1 Rh1 P2 C22 179.6(3)
C2 Rh1 P2 C23 -47.2(3)
N11 Rh1 P2 C23 131.3(3)
C1 Rh1 P2 C23 -136.6(3)
P3 Rh1 P2 C23 142.7(3)
I1 Rh1 P2 C23 41.5(3)
C2 Rh1 P3 C33 83.9(4)
N11 Rh1 P3 C33 -94.6(3)
C1 Rh1 P3 C33 172.5(4)
P2 Rh1 P3 C33 -105.9(4)
I1 Rh1 P3 C33 -6.2(3)
C2 Rh1 P3 C31 -162.0(3)
N11 Rh1 P3 C31 19.6(3)
C1 Rh1 P3 C31 -73.4(3)
P2 Rh1 P3 C31 8.2(4)
I1 Rh1 P3 C31 107.9(2)
C2 Rh1 P3 C32 -52.7(4)
N11 Rh1 P3 C32 128.8(3)
C1 Rh1 P3 C32 35.8(4)
P2 Rh1 P3 C32 117.5(4)
I1 Rh1 P3 C32 -142.9(3)
C33 P3 C31 C12 95.7(6)
C32 P3 C31 C12 -154.1(5)
Rh1 P3 C31 C12 -32.0(6)
C16 N11 C12 C13 -2.9(10)
Rh1 N11 C12 C13 169.0(6)
C16 N11 C12 C31 175.3(6)
Rh1 N11 C12 C31 -12.7(8)
P3 C31 C12 N11 32.3(9)
P3 C31 C12 C13 -149.5(6)
N11 C12 C13 C14 3.1(12)
C31 C12 C13 C14 -175.1(7)
C12 C13 C14 C15 -0.8(12)
C13 C14 C15 C16 -1.6(12)
C12 N11 C16 C15 0.4(10)
Rh1 N11 C16 C15 -171.4(5)
C12 N11 C16 C21 177.9(6)
Rh1 N11 C16 C21 6.0(8)
C14 C15 C16 N11 1.9(11)
C14 C15 C16 C21 -175.5(7)
N11 C16 C21 P2 16.3(8)
C15 C16 C21 P2 -166.2(6)
C22 P2 C21 C16 101.3(6)
C23 P2 C21 C16 -148.2(5)
Rh1 P2 C21 C16 -25.9(5)
C21 P2 C23 C24 161.3(6)
C22 P2 C23 C24 -90.4(6)
Rh1 P2 C23 C24 54.1(6)
C21 P2 C23 C25 -70.7(6)
C22 P2 C23 C25 37.7(6)
Rh1 P2 C23 C25 -177.9(4)
C21 P2 C22 C26 177.1(6)
C23 P2 C22 C26 68.9(7)
Rh1 P2 C22 C26 -73.5(7)
C21 P2 C22 C27 -52.8(7)
C23 P2 C22 C27 -161.1(6)
Rh1 P2 C22 C27 56.5(7)
C33 P3 C32 C34 -75.6(6)
C31 P3 C32 C34 174.0(6)
Rh1 P3 C32 C34 68.0(6)
C33 P3 C32 C35 50.7(7)
C31 P3 C32 C35 -59.8(7)
Rh1 P3 C32 C35 -165.7(5)
C31 P3 C33 C36 -170.5(5)
C32 P3 C33 C36 80.9(6)
Rh1 P3 C33 C36 -60.6(6)
C31 P3 C33 C37 -43.5(6)
C32 P3 C33 C37 -152.1(6)
Rh1 P3 C33 C37 66.4(6)
F1' B1 F3' F3" 71.4(14)
F3 B1 F3' F3" 10.4(17)
F1 B1 F3' F3" 90.9(15)
F2' B1 F3' F3" -85.1(16)
F4' B1 F3' F3" -172.0(14)
F4 B1 F3' F3" -172.0(15)
F2 B1 F3' F3" -57.6(14)
F1' B1 F3" F3' -119.6(11)
F3 B1 F3" F3' -9.0(15)
F1 B1 F3" F3' -124.4(11)
F2' B1 F3" F3' 122.3(11)
F4' B1 F3" F3' 20(4)
F4 B1 F3" F3' 9.5(18)
F2 B1 F3" F3' 127.5(11)
